data_7006330
loop_
_publ_author_name
'Avent, Anthony G.'
'Antolini, Floria'
'Hitchcock, Peter B.'
'Khvostov, Alexei V.'
'Lappert, Michael F.'
'Protchenko, Andrey V.'

_publ_section_title
;
 Reactions between a sodium amide Na[N(SiMe3)R1] (R1 = SiMe3, SiMe2Ph
 or But) and a cyanoalkane RCN (R = Ad or Bu(t)).
;
_journal_issue 7
_journal_name_full 'Dalton transactions (Cambridge, England : 2003)'
_journal_page_first 919
_journal_page_last 927
_journal_paper_doi 10.1039/b506753g
_journal_year 2006
_chemical_compound_source 'synthesis as described'
_chemical_formula_moiety 'C44 H70 N4 Na2 Si4'
_chemical_formula_sum 'C44 H70 N4 Na2 Si4'
_chemical_formula_weight 813.38
_chemical_name_common ((Na(AdCN)(N(SiMe3)(SiMe2Ph)))2)
_chemical_name_systematic
;
?
;
_space_group_IT_number 2
_symmetry_cell_setting triclinic
_symmetry_Int_Tables_number 2
_symmetry_space_group_name_Hall '-P 1'
_symmetry_space_group_name_H-M 'P -1'
_atom_sites_solution_hydrogens geom
_atom_sites_solution_primary direct
_atom_sites_solution_secondary difmap
_audit_conform_dict_location ftp://ftp.iucr.org/cifdics/cif_core.dic
_audit_conform_dict_name cif_core.dic
_audit_conform_dict_version 2.1
_audit_creation_date 2000-06-21T11:06:04-00:00
_audit_creation_method 'WinGX routine CIF_UPDATE'
_cell_angle_alpha 117.513(4)
_cell_angle_beta 92.062(5)
_cell_angle_gamma 100.720(5)
_cell_formula_units_Z 1
_cell_length_a 10.3261(7)
_cell_length_b 11.1180(12)
_cell_length_c 11.9940(10)
_cell_measurement_reflns_used 28349
_cell_measurement_temperature 173(2)
_cell_measurement_theta_max 27.878
_cell_measurement_theta_min 3.638
_cell_measurement_wavelength 0.71073
_cell_volume 1188.14(19)
_computing_cell_refinement 'HKL Scalepack (Otwinowski & Minor 1997)'
_computing_data_reduction 'HKL Denzo and Scalepack (Otwinowski & Minor 1997)'
_computing_molecular_graphics 'Ortep-3 for Windows (Farrugia, 1997)'
_computing_publication_material 'WinGX publication routines (Farrugia, 1999)'
_computing_structure_refinement 'SHELXL-97 (Sheldrick, 1997)'
_computing_structure_solution 'SHELXS-97 (Sheldrick, 1997)'
_diffrn_ambient_temperature 173(2)
_diffrn_measured_fraction_theta_full 0.96
_diffrn_measured_fraction_theta_max 0.96
_diffrn_measurement_device KappaCCD
_diffrn_measurement_method CCD
_diffrn_radiation_monochromator graphite
_diffrn_radiation_probe x-ray
_diffrn_radiation_type MoK\a
_diffrn_radiation_wavelength 0.71073
_diffrn_reflns_av_R_equivalents 0.0963
_diffrn_reflns_av_unetI/netI 0.0842
_diffrn_reflns_limit_h_max 12
_diffrn_reflns_limit_h_min -13
_diffrn_reflns_limit_k_max 14
_diffrn_reflns_limit_k_min -14
_diffrn_reflns_limit_l_max 15
_diffrn_reflns_limit_l_min -14
_diffrn_reflns_number 13439
_diffrn_reflns_theta_full 27.97
_diffrn_reflns_theta_max 27.97
_diffrn_reflns_theta_min 3.73
_exptl_absorpt_coefficient_mu 0.177
_exptl_absorpt_correction_type none
_exptl_crystal_colour colourless
_exptl_crystal_density_diffrn 1.137
_exptl_crystal_density_method 'not measured'
_exptl_crystal_description prism
_exptl_crystal_F_000 440
_exptl_crystal_size_max 0.4
_exptl_crystal_size_mid 0.25
_exptl_crystal_size_min 0.2
_refine_diff_density_max 0.406
_refine_diff_density_min -0.396
_refine_diff_density_rms 0.067
_refine_ls_extinction_method none
_refine_ls_goodness_of_fit_ref 1.155
_refine_ls_hydrogen_treatment constr
_refine_ls_matrix_type full
_refine_ls_number_parameters 244
_refine_ls_number_reflns 5493
_refine_ls_number_restraints 0
_refine_ls_restrained_S_all 1.155
_refine_ls_R_factor_all 0.095
_refine_ls_R_factor_gt 0.0741
_refine_ls_shift/su_max 0
_refine_ls_shift/su_mean 0
_refine_ls_structure_factor_coef Fsqd
_refine_ls_weighting_details 'calc w=1/[\s^2^(Fo^2^)+(0.0477P)^2^+1.6178P] where P=(Fo^2^+2Fc^2^)/3'
_refine_ls_weighting_scheme calc
_refine_ls_wR_factor_gt 0.1934
_refine_ls_wR_factor_ref 0.2046
_reflns_number_gt 4248
_reflns_number_total 5493
_reflns_threshold_expression >2sigma(I)
_cod_data_source_file b506753g.txt
_cod_data_source_block (2a)-jun2500
_cod_original_cell_volume 1188.14(18)
_cod_original_sg_symbol_H-M P-1
_cod_database_code 7006330

loop_
_symmetry_equiv_pos_as_xyz
'x, y, z'
'-x, -y, -z'

loop_
_atom_site_label
_atom_site_type_symbol
_atom_site_fract_x
_atom_site_fract_y
_atom_site_fract_z
_atom_site_U_iso_or_equiv
_atom_site_adp_type
_atom_site_occupancy
_atom_site_symmetry_multiplicity
_atom_site_calc_flag
_atom_site_refinement_flags
_atom_site_disorder_assembly
_atom_site_disorder_group
Na Na -0.09283(12) 0.88795(13) 0.02099(13) 0.0377(3) Uani 1 1 d . . .
Si1 Si 0.22485(9) 0.87713(9) 0.02666(8) 0.0331(2) Uani 1 1 d . . .
Si2 Si 0.08880(9) 0.79273(9) -0.23711(8) 0.0350(2) Uani 1 1 d . . .
N1 N 0.1087(3) 0.8738(3) -0.0774(2) 0.0323(6) Uani 1 1 d . . .
N2 N -0.2686(3) 0.6893(3) -0.0342(3) 0.0494(8) Uani 1 1 d . . .
C1 C 0.3257(4) 0.7413(4) -0.0362(4) 0.0479(9) Uani 1 1 d . . .
H1A H 0.2659 0.6488 -0.0827 0.072 Uiso 1 1 calc R . .
H1B H 0.381 0.7465 0.0347 0.072 Uiso 1 1 calc R . .
H1C H 0.383 0.7579 -0.0934 0.072 Uiso 1 1 calc R . .
C2 C 0.3527(3) 1.0469(4) 0.1120(4) 0.0447(8) Uani 1 1 d . . .
H2A H 0.3076 1.1241 0.1478 0.067 Uiso 1 1 calc R . .
H2B H 0.4095 1.0579 0.0522 0.067 Uiso 1 1 calc R . .
H2C H 0.4074 1.047 0.1806 0.067 Uiso 1 1 calc R . .
C3 C 0.1412(3) 0.8454(4) 0.1528(3) 0.0355(7) Uani 1 1 d . . .
C4 C 0.0409(3) 0.7256(4) 0.1158(4) 0.0433(8) Uani 1 1 d . . .
H4 H 0.0137 0.6629 0.028 0.052 Uiso 1 1 calc R . .
C5 C -0.0203(4) 0.6956(4) 0.2047(4) 0.0523(10) Uani 1 1 d . . .
H5 H -0.0883 0.6134 0.1768 0.063 Uiso 1 1 calc R . .
C6 C 0.0168(4) 0.7839(5) 0.3317(4) 0.0495(9) Uani 1 1 d . . .
H6 H -0.0246 0.7625 0.3918 0.059 Uiso 1 1 calc R . .
C7 C 0.1149(4) 0.9045(4) 0.3727(4) 0.0467(8) Uani 1 1 d . . .
H7 H 0.1404 0.9668 0.4608 0.056 Uiso 1 1 calc R . .
C8 C 0.1763(3) 0.9338(4) 0.2831(3) 0.0393(7) Uani 1 1 d . . .
H8 H 0.244 1.0164 0.3119 0.047 Uiso 1 1 calc R . .
C9 C 0.1696(5) 0.9115(5) -0.2997(4) 0.0671(12) Uani 1 1 d . . .
H9A H 0.1403 0.9992 -0.2594 0.101 Uiso 1 1 calc R . .
H9B H 0.1439 0.8664 -0.3918 0.101 Uiso 1 1 calc R . .
H9C H 0.2666 0.9306 -0.2804 0.101 Uiso 1 1 calc R . .
C10 C 0.1517(5) 0.6287(5) -0.3201(4) 0.0700(14) Uani 1 1 d . . .
H10A H 0.1116 0.5622 -0.292 0.105 Uiso 1 1 calc R . .
H10B H 0.2487 0.651 -0.2995 0.105 Uiso 1 1 calc R . .
H10C H 0.1274 0.5877 -0.4121 0.105 Uiso 1 1 calc R . .
C11 C -0.0921(4) 0.7383(5) -0.3047(4) 0.0543(10) Uani 1 1 d . . .
H11A H -0.14 0.6749 -0.2764 0.081 Uiso 1 1 calc R . .
H11B H -0.101 0.6908 -0.3977 0.081 Uiso 1 1 calc R . .
H11C H -0.1297 0.8208 -0.2754 0.081 Uiso 1 1 calc R . .
C12 C -0.3342(3) 0.5900(4) -0.1148(3) 0.0388(7) Uani 1 1 d . . .
C13 C -0.4159(3) 0.4640(3) -0.2222(3) 0.0342(7) Uani 1 1 d . . .
C14 C -0.5306(3) 0.3955(3) -0.1762(3) 0.0371(7) Uani 1 1 d . . .
H14A H -0.4939 0.3695 -0.1152 0.044 Uiso 1 1 calc R . .
H14B H -0.5868 0.462 -0.1328 0.044 Uiso 1 1 calc R . .
C15 C -0.6142(3) 0.2658(3) -0.2907(3) 0.0398(7) Uani 1 1 d . . .
H15 H -0.6883 0.2208 -0.2614 0.048 Uiso 1 1 calc R . .
C16 C -0.6723(3) 0.3068(4) -0.3832(3) 0.0441(8) Uani 1 1 d . . .
H16A H -0.7291 0.3728 -0.3407 0.053 Uiso 1 1 calc R . .
H16B H -0.728 0.2231 -0.4567 0.053 Uiso 1 1 calc R . .
C17 C -0.5589(4) 0.3748(4) -0.4288(4) 0.0499(9) Uani 1 1 d . . .
H17 H -0.5972 0.4009 -0.4901 0.06 Uiso 1 1 calc R . .
C18 C -0.4749(4) 0.5055(4) -0.3158(3) 0.0438(8) Uani 1 1 d . . .
H18A H -0.5308 0.5726 -0.2731 0.053 Uiso 1 1 calc R . .
H18B H -0.4023 0.5506 -0.3452 0.053 Uiso 1 1 calc R . .
C19 C -0.3277(3) 0.3601(4) -0.2884(4) 0.0448(8) Uani 1 1 d . . .
H19A H -0.253 0.4039 -0.3169 0.054 Uiso 1 1 calc R . .
H19B H -0.2903 0.3329 -0.2286 0.054 Uiso 1 1 calc R . .
C20 C -0.4138(4) 0.2321(4) -0.4023(4) 0.0549(10) Uani 1 1 d . . .
H20 H -0.3578 0.1643 -0.4466 0.066 Uiso 1 1 calc R . .
C21 C -0.5274(4) 0.1630(4) -0.3568(4) 0.0526(10) Uani 1 1 d . . .
H21A H -0.5817 0.0781 -0.4301 0.063 Uiso 1 1 calc R . .
H21B H -0.4901 0.1355 -0.2971 0.063 Uiso 1 1 calc R . .
C22 C -0.4721(4) 0.2728(5) -0.4946(4) 0.0636(12) Uani 1 1 d . . .
H22A H -0.526 0.1887 -0.569 0.076 Uiso 1 1 calc R . .
H22B H -0.3993 0.3164 -0.525 0.076 Uiso 1 1 calc R . .

loop_
_atom_site_aniso_label
_atom_site_aniso_U_11
_atom_site_aniso_U_22
_atom_site_aniso_U_33
_atom_site_aniso_U_23
_atom_site_aniso_U_13
_atom_site_aniso_U_12
Na 0.0369(7) 0.0283(6) 0.0485(8) 0.0192(6) 0.0074(5) 0.0059(5)
Si1 0.0350(5) 0.0313(5) 0.0363(5) 0.0180(4) 0.0058(3) 0.0101(4)
Si2 0.0397(5) 0.0333(5) 0.0351(5) 0.0176(4) 0.0067(4) 0.0115(4)
N1 0.0353(13) 0.0301(13) 0.0374(14) 0.0195(11) 0.0060(11) 0.0116(11)
N2 0.0472(17) 0.0412(17) 0.0534(19) 0.0223(15) -0.0011(14) -0.0022(14)
C1 0.051(2) 0.050(2) 0.050(2) 0.0258(18) 0.0067(16) 0.0241(17)
C2 0.0402(18) 0.045(2) 0.049(2) 0.0239(17) 0.0049(15) 0.0033(15)
C3 0.0353(16) 0.0381(17) 0.0397(17) 0.0227(14) 0.0057(13) 0.0119(13)
C4 0.0416(18) 0.044(2) 0.047(2) 0.0256(17) 0.0012(15) 0.0055(15)
C5 0.043(2) 0.056(2) 0.066(3) 0.041(2) 0.0030(18) -0.0010(17)
C6 0.0443(19) 0.067(3) 0.056(2) 0.043(2) 0.0131(17) 0.0157(18)
C7 0.047(2) 0.057(2) 0.0424(19) 0.0274(18) 0.0091(15) 0.0164(17)
C8 0.0408(17) 0.0401(18) 0.0411(18) 0.0230(15) 0.0037(14) 0.0092(14)
C9 0.079(3) 0.074(3) 0.054(2) 0.042(2) 0.013(2) -0.001(2)
C10 0.090(3) 0.067(3) 0.043(2) 0.008(2) 0.002(2) 0.047(3)
C11 0.051(2) 0.061(3) 0.046(2) 0.0211(19) -0.0017(17) 0.0148(19)
C12 0.0374(17) 0.0360(18) 0.0460(19) 0.0245(16) 0.0020(14) 0.0020(14)
C13 0.0369(16) 0.0295(16) 0.0363(16) 0.0168(13) 0.0015(13) 0.0053(13)
C14 0.0440(18) 0.0308(16) 0.0380(17) 0.0185(14) 0.0041(14) 0.0069(14)
C15 0.0389(17) 0.0301(16) 0.0462(19) 0.0168(15) 0.0059(14) 0.0022(13)
C16 0.0349(17) 0.046(2) 0.0446(19) 0.0177(16) 0.0002(14) 0.0047(15)
C17 0.046(2) 0.064(3) 0.043(2) 0.0318(19) -0.0012(16) 0.0028(18)
C18 0.0456(19) 0.045(2) 0.049(2) 0.0323(18) 0.0033(16) 0.0050(16)
C19 0.0344(17) 0.0395(19) 0.052(2) 0.0148(16) 0.0026(15) 0.0105(14)
C20 0.043(2) 0.043(2) 0.057(2) 0.0049(18) 0.0087(17) 0.0148(17)
C21 0.051(2) 0.0276(17) 0.067(3) 0.0134(17) -0.0007(18) 0.0084(15)
C22 0.052(2) 0.075(3) 0.037(2) 0.010(2) 0.0085(17) -0.001(2)

loop_
_atom_type_symbol
_atom_type_description
_atom_type_scat_dispersion_real
_atom_type_scat_dispersion_imag
_atom_type_scat_source
C C 0.0033 0.0016 'International Tables Vol C Tables 4.2.6.8 and 6.1.1.4'
H H 0 0 'International Tables Vol C Tables 4.2.6.8 and 6.1.1.4'
N N 0.0061 0.0033 'International Tables Vol C Tables 4.2.6.8 and 6.1.1.4'
Na Na 0.0362 0.0249 'International Tables Vol C Tables 4.2.6.8 and 6.1.1.4'
Si Si 0.0817 0.0704 'International Tables Vol C Tables 4.2.6.8 and 6.1.1.4'

loop_
_geom_angle_atom_site_label_1
_geom_angle_atom_site_label_2
_geom_angle_atom_site_label_3
_geom_angle
_geom_angle_site_symmetry_1
_geom_angle_site_symmetry_3
_geom_angle_publ_flag
N2 Na N1 122.77(11) . . ?
N2 Na N1 128.43(11) . 2_575 ?
N1 Na N1 101.15(9) . 2_575 ?
N1 Si1 C1 117.36(15) . . ?
N1 Si1 C2 114.09(15) . . ?
C1 Si1 C2 104.30(18) . . ?
N1 Si1 C3 109.57(13) . . ?
C1 Si1 C3 103.41(16) . . ?
C2 Si1 C3 107.15(16) . . ?
N1 Si2 C11 111.09(16) . . ?
N1 Si2 C10 117.56(17) . . ?
C11 Si2 C10 104.3(2) . . ?
N1 Si2 C9 111.74(18) . . ?
C11 Si2 C9 105.3(2) . . ?
C10 Si2 C9 105.9(2) . . ?
Si1 N1 Si2 130.09(16) . . ?
Si1 N1 Na 105.75(12) . . ?
Si2 N1 Na 116.55(13) . . ?
Si1 N1 Na 109.89(13) . 2_575 ?
Si2 N1 Na 103.40(12) . 2_575 ?
Na N1 Na 78.85(9) . 2_575 ?
C12 N2 Na 145.9(3) . . ?
C8 C3 C4 116.5(3) . . ?
C8 C3 Si1 123.9(3) . . ?
C4 C3 Si1 119.5(3) . . ?
C5 C4 C3 121.7(4) . . ?
C6 C5 C4 120.4(4) . . ?
C5 C6 C7 119.9(3) . . ?
C6 C7 C8 119.4(4) . . ?
C3 C8 C7 122.1(3) . . ?
N2 C12 C13 177.7(4) . . ?
C12 C13 C18 108.4(3) . . ?
C12 C13 C14 110.6(3) . . ?
C18 C13 C14 109.2(3) . . ?
C12 C13 C19 109.2(3) . . ?
C18 C13 C19 110.0(3) . . ?
C14 C13 C19 109.5(3) . . ?
C15 C14 C13 109.0(3) . . ?
C16 C15 C21 109.6(3) . . ?
C16 C15 C14 109.6(3) . . ?
C21 C15 C14 109.7(3) . . ?
C15 C16 C17 109.4(3) . . ?
C22 C17 C18 109.6(3) . . ?
C22 C17 C16 109.7(3) . . ?
C18 C17 C16 109.7(3) . . ?
C17 C18 C13 108.8(3) . . ?
C20 C19 C13 108.2(3) . . ?
C22 C20 C19 110.5(4) . . ?
C22 C20 C21 109.4(3) . . ?
C19 C20 C21 109.6(3) . . ?
C15 C21 C20 109.2(3) . . ?
C20 C22 C17 109.6(3) . . ?

loop_
_geom_bond_atom_site_label_1
_geom_bond_atom_site_label_2
_geom_bond_distance
_geom_bond_site_symmetry_2
_geom_bond_publ_flag
Na N2 2.384(3) . ?
Na N1 2.423(3) . ?
Na N1 2.453(3) 2_575 ?
Si1 N1 1.683(3) . ?
Si1 C1 1.877(4) . ?
Si1 C2 1.882(4) . ?
Si1 C3 1.906(3) . ?
Si1 Na 3.4138(15) 2_575 ?
Si2 N1 1.683(3) . ?
Si2 C11 1.879(4) . ?
Si2 C10 1.883(4) . ?
Si2 C9 1.885(4) . ?
N1 Na 2.453(3) 2_575 ?
N2 C12 1.140(4) . ?
C3 C8 1.396(5) . ?
C3 C4 1.397(5) . ?
C4 C5 1.395(5) . ?
C5 C6 1.367(6) . ?
C6 C7 1.384(6) . ?
C7 C8 1.399(5) . ?
C12 C13 1.465(5) . ?
C13 C18 1.542(4) . ?
C13 C14 1.545(4) . ?
C13 C19 1.547(5) . ?
C14 C15 1.527(5) . ?
C15 C16 1.523(5) . ?
C15 C21 1.527(5) . ?
C16 C17 1.530(5) . ?
C17 C22 1.521(6) . ?
C17 C18 1.526(5) . ?
C19 C20 1.526(5) . ?
C20 C22 1.520(6) . ?
C20 C21 1.537(6) . ?
